data_7000202
loop_
_publ_author_name
'Bruce, Michael I.'
'Burgun, Al\'exandre'
'Kramarczuk, Kathy A.'
'Nicholson, Brian K.'
'Parker, Christian R.'
'Skelton, Brian W.'
'White, Allan H.'
'Zaitseva, Natasha N.'

_publ_section_title
;
 Tricyanovinylalkynyl--metal complexes: synthesis and some reactions
;
_journal_issue 1
_journal_name_full 'Dalton Transactions'
_journal_page_first 33
_journal_page_last 36
_journal_paper_doi 10.1039/b810720c
_journal_year 2009
_chemical_formula_moiety 'C82 H78 N2 P4 Ru2'
_chemical_formula_sum 'C82 H78 N2 P4 Ru2'
_chemical_formula_weight 1417.48
_chemical_name_systematic
;
?
;
_space_group_IT_number 2
_symmetry_cell_setting triclinic
_symmetry_space_group_name_Hall '-P 1'
_symmetry_space_group_name_H-M 'P -1'
_atom_sites_solution_hydrogens geom
_atom_sites_solution_primary direct
_atom_sites_solution_secondary difmap
_audit_creation_date 2007-01-21T19:28:48-00:00
_audit_creation_method 'WinGX routine CIF_UPDATE'
_cell_angle_alpha 93.810(10)
_cell_angle_beta 91.45(2)
_cell_angle_gamma 106.450(10)
_cell_formula_units_Z 2
_cell_length_a 11.076(2)
_cell_length_b 17.427(2)
_cell_length_c 19.294(4)
_cell_measurement_reflns_used 7916
_cell_measurement_temperature 100(2)
_cell_measurement_theta_max 29.6602
_cell_measurement_theta_min 2.3726
_cell_volume 3560.0(11)
_computing_cell_refinement
;
CrysAlis RED, Oxford Diffraction Ltd.,
Version 1.171.31.7 (release 18-10-2006 CrysAlis171 .NET)
(compiled Oct 18 2006,16:28:17)
;
_computing_data_collection
;
CrysAlis CCD, Oxford Diffraction Ltd.,
Version 1.171.31.7 (release 18-10-2006 CrysAlis171 .NET)
(compiled Oct 18 2006,16:28:17)
;
_computing_data_reduction
;
CrysAlis RED, Oxford Diffraction Ltd.,
Version 1.171.31.7 (release 18-10-2006 CrysAlis171 .NET)
(compiled Oct 18 2006,16:28:17)
;
_computing_structure_refinement 'SHELXL-97 (Sheldrick, 1997)'
_diffrn_ambient_temperature 100(2)
_diffrn_detector_area_resol_mean 16.0009
_diffrn_measured_fraction_theta_full 0.998
_diffrn_measured_fraction_theta_max 0.998
_diffrn_measurement_device_type
;
Oxford Diffraction Xcalibur diffractometer
;
_diffrn_measurement_method '\f and \w scans'
_diffrn_orient_matrix_UB_11 -0.0363714661
_diffrn_orient_matrix_UB_12 -0.0048223138
_diffrn_orient_matrix_UB_13 -0.0319584852
_diffrn_orient_matrix_UB_21 -0.0567942739
_diffrn_orient_matrix_UB_22 -0.0119433948
_diffrn_orient_matrix_UB_23 0.0181693762
_diffrn_orient_matrix_UB_31 -0.0009724483
_diffrn_orient_matrix_UB_32 0.0408969355
_diffrn_orient_matrix_UB_33 0.0046962792
_diffrn_radiation_monochromator graphite
_diffrn_radiation_type MoK\a
_diffrn_radiation_wavelength 0.71073
_diffrn_reflns_av_R_equivalents 0.0923
_diffrn_reflns_av_unetI/netI 0.214
_diffrn_reflns_limit_h_max 14
_diffrn_reflns_limit_h_min -13
_diffrn_reflns_limit_k_max 21
_diffrn_reflns_limit_k_min -22
_diffrn_reflns_limit_l_max 24
_diffrn_reflns_limit_l_min -24
_diffrn_reflns_number 38834
_diffrn_reflns_theta_full 27
_diffrn_reflns_theta_max 27
_diffrn_reflns_theta_min 2.55
_exptl_absorpt_coefficient_mu 0.559
_exptl_absorpt_correction_T_max 1
_exptl_absorpt_correction_T_min 0.74263
_exptl_absorpt_correction_type multi-scan
_exptl_absorpt_process_details
;
CrysAlis RED, Oxford Diffraction Ltd.,
Version 1.171.31.7 (release 18-10-2006 CrysAlis171 .NET)
(compiled Oct 18 2006,16:28:17)
Empirical absorption correction using spherical harmonics,
implemented in SCALE3 ABSPACK scaling algorithm.
;
_exptl_crystal_colour red
_exptl_crystal_density_diffrn 1.322
_exptl_crystal_density_method 'not measured'
_exptl_crystal_description plate
_exptl_crystal_F_000 1464
_exptl_crystal_size_max 0.28
_exptl_crystal_size_mid 0.15
_exptl_crystal_size_min 0.042
_refine_diff_density_max 2.205
_refine_diff_density_min -0.959
_refine_diff_density_rms 0.141
_refine_ls_extinction_method none
_refine_ls_goodness_of_fit_ref 1.014
_refine_ls_hydrogen_treatment constr
_refine_ls_matrix_type full
_refine_ls_number_parameters 821
_refine_ls_number_reflns 15516
_refine_ls_number_restraints 0
_refine_ls_restrained_S_all 1.014
_refine_ls_R_factor_all 0.1354
_refine_ls_R_factor_gt 0.0672
_refine_ls_shift/su_max 0.009
_refine_ls_shift/su_mean 0.001
_refine_ls_structure_factor_coef Fsqd
_refine_ls_weighting_details 'calc w=1/[\s^2^(Fo^2^)+(0.0529P)^2^] where P=(Fo^2^+2Fc^2^)/3'
_refine_ls_weighting_scheme calc
_refine_ls_wR_factor_gt 0.1397
_refine_ls_wR_factor_ref 0.1546
_reflns_number_gt 8084
_reflns_number_total 15516
_reflns_threshold_expression I>2sigma(I)
_cod_data_source_file b810720c.txt
_cod_data_source_block br1308
_cod_original_sg_symbol_Hall -p_1
_cod_original_sg_symbol_H-M P-1
_cod_database_code 7000202

loop_
_symmetry_equiv_pos_as_xyz
'x, y, z'
'-x, -y, -z'

loop_
_atom_site_label
_atom_site_type_symbol
_atom_site_fract_x
_atom_site_fract_y
_atom_site_fract_z
_atom_site_U_iso_or_equiv
_atom_site_adp_type
_atom_site_occupancy
_atom_site_symmetry_multiplicity
_atom_site_calc_flag
_atom_site_refinement_flags
_atom_site_disorder_assembly
_atom_site_disorder_group
Ru1 Ru 0.61403(5) 0.17615(3) 0.29604(3) 0.02098(14) Uani 1 1 d . . .
Ru2 Ru 0.83654(5) 0.73994(3) 0.18525(3) 0.02153(14) Uani 1 1 d . . .
C1 C 0.5306(6) 0.2628(3) 0.2887(3) 0.0249(14) Uani 1 1 d . . .
C2 C 0.4749(6) 0.3144(3) 0.2841(3) 0.0257(15) Uani 1 1 d . . .
C3 C 0.4160(6) 0.3765(3) 0.2768(3) 0.0245(14) Uani 1 1 d . . .
C31 C 0.3025(6) 0.3756(3) 0.3057(3) 0.0247(14) Uani 1 1 d . . .
C32 C 0.2387(6) 0.4353(4) 0.2932(3) 0.0307(16) Uani 1 1 d . . .
N32 N 0.1862(6) 0.4832(3) 0.2826(3) 0.0443(16) Uani 1 1 d . . .
C33 C 0.2409(6) 0.3118(4) 0.3476(3) 0.0270(15) Uani 1 1 d . . .
N33 N 0.1956(5) 0.2614(3) 0.3832(3) 0.0414(15) Uani 1 1 d . . .
C4 C 0.4828(6) 0.4433(4) 0.2413(3) 0.0277(15) Uani 1 1 d . . .
C5 C 0.5541(6) 0.5017(4) 0.2169(3) 0.0290(15) Uani 1 1 d . . .
C6 C 0.6370(6) 0.5681(3) 0.1925(3) 0.0269(15) Uani 1 1 d . . .
C7 C 0.7191(6) 0.6309(4) 0.1840(3) 0.0272(15) Uani 1 1 d . . .
P11 P 0.76269(15) 0.26336(8) 0.23636(8) 0.0222(4) Uani 1 1 d . . .
C111 C 0.9085(5) 0.2384(3) 0.2133(3) 0.0229(14) Uani 1 1 d . . .
C112 C 0.9318(6) 0.1685(3) 0.2367(3) 0.0238(14) Uani 1 1 d . . .
H112 H 0.8695 0.1323 0.2609 0.029 Uiso 1 1 calc R . .
C113 C 1.0464(6) 0.1527(4) 0.2242(3) 0.0299(15) Uani 1 1 d . . .
H113 H 1.0609 0.105 0.2389 0.036 Uiso 1 1 calc R . .
C114 C 1.1376(6) 0.2056(4) 0.1909(3) 0.0345(16) Uani 1 1 d . . .
H114 H 1.2163 0.1952 0.184 0.041 Uiso 1 1 calc R . .
C115 C 1.1164(6) 0.2753(4) 0.1669(3) 0.0298(15) Uani 1 1 d . . .
H115 H 1.1797 0.3115 0.1432 0.036 Uiso 1 1 calc R . .
C116 C 1.0034(6) 0.2905(3) 0.1780(3) 0.0244(14) Uani 1 1 d . . .
H116 H 0.9889 0.3374 0.1614 0.029 Uiso 1 1 calc R . .
C121 C 0.7222(5) 0.3007(3) 0.1553(3) 0.0248(14) Uani 1 1 d . . .
C122 C 0.7284(6) 0.3813(3) 0.1475(3) 0.0323(16) Uani 1 1 d . . .
H122 H 0.752 0.4192 0.1867 0.039 Uiso 1 1 calc R . .
C123 C 0.7013(6) 0.4071(4) 0.0844(4) 0.0376(18) Uani 1 1 d . . .
H123 H 0.71 0.4625 0.0806 0.045 Uiso 1 1 calc R . .
C124 C 0.6610(6) 0.3530(4) 0.0259(3) 0.0352(17) Uani 1 1 d . . .
H124 H 0.641 0.3705 -0.0174 0.042 Uiso 1 1 calc R . .
C125 C 0.6514(7) 0.2728(4) 0.0332(4) 0.0440(19) Uani 1 1 d . . .
H125 H 0.6243 0.2349 -0.0058 0.053 Uiso 1 1 calc R . .
C126 C 0.6803(7) 0.2467(4) 0.0961(3) 0.0407(18) Uani 1 1 d . . .
H126 H 0.6718 0.1913 0.0994 0.049 Uiso 1 1 calc R . .
C110 C 0.8311(5) 0.3567(3) 0.2954(3) 0.0202(13) Uani 1 1 d . . .
H11A H 0.9062 0.3918 0.2751 0.024 Uiso 1 1 calc R . .
H11B H 0.7682 0.3868 0.3021 0.024 Uiso 1 1 calc R . .
C120 C 0.8672(6) 0.3300(3) 0.3644(3) 0.0259(14) Uani 1 1 d . . .
H12A H 0.8866 0.3757 0.4001 0.031 Uiso 1 1 calc R . .
H12B H 0.9435 0.3115 0.3595 0.031 Uiso 1 1 calc R . .
P12 P 0.73418(15) 0.24644(9) 0.39196(8) 0.0223(4) Uani 1 1 d . . .
C131 C 0.8130(5) 0.1890(3) 0.4456(3) 0.0224(14) Uani 1 1 d . . .
C132 C 0.9175(6) 0.1672(3) 0.4227(3) 0.0259(14) Uani 1 1 d . . .
H132 H 0.9536 0.187 0.381 0.031 Uiso 1 1 calc R . .
C133 C 0.9710(6) 0.1176(3) 0.4584(3) 0.0297(15) Uani 1 1 d . . .
H133 H 1.0422 0.1038 0.4409 0.036 Uiso 1 1 calc R . .
C134 C 0.9208(6) 0.0884(3) 0.5193(3) 0.0304(16) Uani 1 1 d . . .
H134 H 0.9556 0.0532 0.5433 0.036 Uiso 1 1 calc R . .
C135 C 0.8188(6) 0.1108(3) 0.5452(3) 0.0308(16) Uani 1 1 d . . .
H135 H 0.7851 0.092 0.5878 0.037 Uiso 1 1 calc R . .
C136 C 0.7657(6) 0.1611(3) 0.5088(3) 0.0266(15) Uani 1 1 d . . .
H136 H 0.6965 0.1766 0.5271 0.032 Uiso 1 1 calc R . .
C141 C 0.6594(6) 0.2973(3) 0.4572(3) 0.0240(14) Uani 1 1 d . . .
C142 C 0.5280(6) 0.2815(4) 0.4564(3) 0.0311(16) Uani 1 1 d . . .
H142 H 0.4768 0.243 0.4227 0.037 Uiso 1 1 calc R . .
C143 C 0.4712(7) 0.3223(4) 0.5053(4) 0.0379(17) Uani 1 1 d . . .
H143 H 0.382 0.3107 0.5042 0.046 Uiso 1 1 calc R . .
C144 C 0.5425(8) 0.3788(4) 0.5545(4) 0.0421(19) Uani 1 1 d . . .
H144 H 0.5035 0.4068 0.5867 0.051 Uiso 1 1 calc R . .
C145 C 0.6721(7) 0.3942(4) 0.5563(3) 0.0378(18) Uani 1 1 d . . .
H145 H 0.7221 0.4326 0.5904 0.045 Uiso 1 1 calc R . .
C146 C 0.7303(6) 0.3544(3) 0.5090(3) 0.0264(15) Uani 1 1 d . . .
H146 H 0.8195 0.3659 0.5116 0.032 Uiso 1 1 calc R . .
C101 C 0.4678(6) 0.0812(3) 0.2296(3) 0.0264(15) Uani 1 1 d . . .
C102 C 0.5789(6) 0.0539(3) 0.2328(3) 0.0266(15) Uani 1 1 d . . .
C103 C 0.6085(6) 0.0427(3) 0.3038(4) 0.0292(16) Uani 1 1 d . . .
C104 C 0.5116(6) 0.0611(3) 0.3454(3) 0.0269(15) Uani 1 1 d . . .
C105 C 0.4248(6) 0.0841(3) 0.2995(3) 0.0276(15) Uani 1 1 d . . .
C106 C 0.3982(6) 0.0944(4) 0.1644(3) 0.0392(18) Uani 1 1 d . . .
H10A H 0.3145 0.0554 0.1597 0.059 Uiso 1 1 calc R . .
H10B H 0.446 0.0874 0.1235 0.059 Uiso 1 1 calc R . .
H10C H 0.3893 0.1489 0.168 0.059 Uiso 1 1 calc R . .
C107 C 0.6457(7) 0.0301(4) 0.1713(4) 0.0427(19) Uani 1 1 d . . .
H10D H 0.7367 0.0464 0.1821 0.064 Uiso 1 1 calc R . .
H10E H 0.6277 0.0567 0.1307 0.064 Uiso 1 1 calc R . .
H10F H 0.6159 -0.0282 0.1611 0.064 Uiso 1 1 calc R . .
C108 C 0.7072(6) 0.0044(3) 0.3286(4) 0.0429(19) Uani 1 1 d . . .
H10G H 0.672 -0.0541 0.3246 0.064 Uiso 1 1 calc R . .
H10H H 0.7327 0.023 0.3772 0.064 Uiso 1 1 calc R . .
H10I H 0.7808 0.0196 0.2999 0.064 Uiso 1 1 calc R . .
C109 C 0.4928(6) 0.0458(4) 0.4209(3) 0.0397(18) Uani 1 1 d . . .
H10J H 0.4549 0.0852 0.443 0.059 Uiso 1 1 calc R . .
H10K H 0.5743 0.0508 0.4445 0.059 Uiso 1 1 calc R . .
H10L H 0.4368 -0.0084 0.4244 0.059 Uiso 1 1 calc R . .
C100 C 0.3022(6) 0.1001(3) 0.3189(3) 0.0314(16) Uani 1 1 d . . .
H10M H 0.2923 0.1462 0.2952 0.047 Uiso 1 1 calc R . .
H10N H 0.3031 0.1118 0.3693 0.047 Uiso 1 1 calc R . .
H10O H 0.2317 0.0527 0.3046 0.047 Uiso 1 1 calc R . .
P21 P 0.96309(15) 0.68573(8) 0.25114(8) 0.0219(4) Uani 1 1 d . . .
C211 C 1.1269(6) 0.7477(3) 0.2776(3) 0.0249(14) Uani 1 1 d . . .
C212 C 1.1705(6) 0.8244(3) 0.2535(3) 0.0242(14) Uani 1 1 d . . .
H212 H 1.1161 0.8453 0.2264 0.029 Uiso 1 1 calc R . .
C213 C 1.2972(6) 0.8706(3) 0.2701(3) 0.0315(16) Uani 1 1 d . . .
H213 H 1.3271 0.9232 0.255 0.038 Uiso 1 1 calc R . .
C214 C 1.3772(6) 0.8389(4) 0.3083(3) 0.0328(16) Uani 1 1 d . . .
H214 H 1.4625 0.8693 0.3182 0.039 Uiso 1 1 calc R . .
C215 C 1.3325(6) 0.7624(4) 0.3323(3) 0.0306(15) Uani 1 1 d . . .
H215 H 1.3866 0.7413 0.3594 0.037 Uiso 1 1 calc R . .
C216 C 1.2074(6) 0.7169(3) 0.3161(3) 0.0260(14) Uani 1 1 d . . .
H216 H 1.1776 0.6645 0.3317 0.031 Uiso 1 1 calc R . .
C221 C 0.9052(5) 0.6425(3) 0.3331(3) 0.0217(14) Uani 1 1 d . . .
C222 C 0.8197(6) 0.5664(3) 0.3323(3) 0.0294(15) Uani 1 1 d . . .
H222 H 0.7957 0.5346 0.2896 0.035 Uiso 1 1 calc R . .
C223 C 0.7690(6) 0.5366(3) 0.3941(3) 0.0337(17) Uani 1 1 d . . .
H223 H 0.7122 0.4841 0.3933 0.04 Uiso 1 1 calc R . .
C224 C 0.8014(6) 0.5833(3) 0.4563(3) 0.0300(16) Uani 1 1 d . . .
H224 H 0.7665 0.5634 0.4982 0.036 Uiso 1 1 calc R . .
C225 C 0.8844(6) 0.6587(3) 0.4567(3) 0.0307(16) Uani 1 1 d . . .
H225 H 0.906 0.6908 0.4994 0.037 Uiso 1 1 calc R . .
C226 C 0.9373(6) 0.6890(3) 0.3966(3) 0.0251(14) Uani 1 1 d . . .
H226 H 0.9952 0.7412 0.3982 0.03 Uiso 1 1 calc R . .
C210 C 0.9963(6) 0.6033(3) 0.1964(3) 0.0231(14) Uani 1 1 d . . .
H21A H 1.06 0.5829 0.2201 0.028 Uiso 1 1 calc R . .
H21B H 0.9185 0.5584 0.1866 0.028 Uiso 1 1 calc R . .
C220 C 1.0462(6) 0.6393(3) 0.1290(3) 0.0278(15) Uani 1 1 d . . .
H22A H 1.0472 0.5958 0.0935 0.033 Uiso 1 1 calc R . .
H22B H 1.1336 0.6743 0.1375 0.033 Uiso 1 1 calc R . .
P22 P 0.94341(15) 0.69938(9) 0.09624(8) 0.0237(4) Uani 1 1 d . . .
C231 C 1.0505(6) 0.7801(3) 0.0510(3) 0.0267(15) Uani 1 1 d . . .
C232 C 1.1729(7) 0.8210(4) 0.0795(3) 0.0375(18) Uani 1 1 d . . .
H232 H 1.2069 0.8011 0.1178 0.045 Uiso 1 1 calc R . .
C233 C 1.2430(8) 0.8901(4) 0.0513(4) 0.052(2) Uani 1 1 d . . .
H233 H 1.3242 0.9176 0.0713 0.062 Uiso 1 1 calc R . .
C234 C 1.1970(9) 0.9197(4) -0.0052(4) 0.058(3) Uani 1 1 d . . .
H234 H 1.2462 0.9669 -0.024 0.07 Uiso 1 1 calc R . .
C235 C 1.0764(9) 0.8790(4) -0.0346(4) 0.056(2) Uani 1 1 d . . .
H235 H 1.0433 0.8982 -0.0736 0.067 Uiso 1 1 calc R . .
C236 C 1.0071(7) 0.8108(3) -0.0059(3) 0.0388(18) Uani 1 1 d . . .
H236 H 0.9258 0.7836 -0.026 0.047 Uiso 1 1 calc R . .
C241 C 0.8518(6) 0.6332(3) 0.0217(3) 0.0255(15) Uani 1 1 d . . .
C242 C 0.7216(6) 0.6196(3) 0.0140(3) 0.0298(15) Uani 1 1 d . . .
H242 H 0.6792 0.6446 0.0467 0.036 Uiso 1 1 calc R . .
C243 C 0.6524(6) 0.5684(4) -0.0426(3) 0.0352(17) Uani 1 1 d . . .
H243 H 0.5639 0.5595 -0.0478 0.042 Uiso 1 1 calc R . .
C244 C 0.7137(7) 0.5315(3) -0.0905(3) 0.0358(17) Uani 1 1 d . . .
H244 H 0.6669 0.4968 -0.128 0.043 Uiso 1 1 calc R . .
C245 C 0.8433(7) 0.5452(3) -0.0835(3) 0.0350(17) Uani 1 1 d . . .
H245 H 0.885 0.5199 -0.1165 0.042 Uiso 1 1 calc R . .
C246 C 0.9139(6) 0.5966(3) -0.0276(3) 0.0291(15) Uani 1 1 d . . .
H246 H 1.0027 0.6064 -0.0233 0.035 Uiso 1 1 calc R . .
C201 C 0.7270(6) 0.7989(3) 0.2570(3) 0.0259(14) Uani 1 1 d . . .
C202 C 0.8473(6) 0.8551(3) 0.2517(3) 0.0226(14) Uani 1 1 d . . .
C203 C 0.8661(6) 0.8766(3) 0.1816(4) 0.0327(17) Uani 1 1 d . . .
C204 C 0.7502(6) 0.8307(3) 0.1399(3) 0.0255(15) Uani 1 1 d . . .
C205 C 0.6637(6) 0.7856(3) 0.1863(3) 0.0254(15) Uani 1 1 d . . .
C206 C 0.6696(6) 0.7649(4) 0.3219(3) 0.0295(15) Uani 1 1 d . . .
H20A H 0.7363 0.7613 0.3547 0.044 Uiso 1 1 calc R . .
H20B H 0.6117 0.7113 0.3102 0.044 Uiso 1 1 calc R . .
H20C H 0.6231 0.8 0.343 0.044 Uiso 1 1 calc R . .
C207 C 0.9345(6) 0.8934(4) 0.3137(3) 0.0315(16) Uani 1 1 d . . .
H20D H 0.8978 0.9297 0.3413 0.047 Uiso 1 1 calc R . .
H20E H 1.0163 0.9237 0.2977 0.047 Uiso 1 1 calc R . .
H20F H 0.9461 0.8515 0.3425 0.047 Uiso 1 1 calc R . .
C208 C 0.9730(6) 0.9395(3) 0.1526(3) 0.0348(17) Uani 1 1 d . . .
H20G H 0.9468 0.9879 0.1465 0.052 Uiso 1 1 calc R . .
H20H H 0.9944 0.9185 0.1076 0.052 Uiso 1 1 calc R . .
H20I H 1.0468 0.9526 0.185 0.052 Uiso 1 1 calc R . .
C209 C 0.7186(7) 0.8420(4) 0.0650(3) 0.0396(18) Uani 1 1 d . . .
H20J H 0.6642 0.7914 0.0429 0.059 Uiso 1 1 calc R . .
H20K H 0.7965 0.8585 0.0399 0.059 Uiso 1 1 calc R . .
H20L H 0.6748 0.8835 0.0639 0.059 Uiso 1 1 calc R . .
C200 C 0.5293(6) 0.7388(4) 0.1678(4) 0.0369(17) Uani 1 1 d . . .
H20M H 0.4759 0.775 0.1707 0.055 Uiso 1 1 calc R . .
H20N H 0.5013 0.6971 0.2003 0.055 Uiso 1 1 calc R . .
H20O H 0.5231 0.7137 0.1204 0.055 Uiso 1 1 calc R . .

loop_
_atom_site_aniso_label
_atom_site_aniso_U_11
_atom_site_aniso_U_22
_atom_site_aniso_U_33
_atom_site_aniso_U_23
_atom_site_aniso_U_13
_atom_site_aniso_U_12
Ru1 0.0203(3) 0.0173(2) 0.0233(3) -0.0032(2) 0.0003(2) 0.0033(2)
Ru2 0.0240(3) 0.0175(2) 0.0216(3) -0.0045(2) 0.0003(2) 0.0049(2)
C1 0.021(3) 0.029(3) 0.023(4) 0.001(3) -0.003(3) 0.004(3)
C2 0.022(4) 0.023(3) 0.027(4) -0.005(3) 0.004(3) -0.001(3)
C3 0.027(4) 0.018(3) 0.025(4) -0.004(3) -0.007(3) 0.003(3)
C31 0.024(4) 0.023(3) 0.022(3) -0.008(3) 0.001(3) 0.001(3)
C32 0.021(4) 0.033(4) 0.032(4) -0.014(3) -0.007(3) 0.002(3)
N32 0.043(4) 0.047(4) 0.044(4) -0.019(3) -0.007(3) 0.021(3)
C33 0.021(4) 0.032(4) 0.024(4) -0.015(3) 0.001(3) 0.006(3)
N33 0.037(4) 0.044(3) 0.037(4) -0.004(3) 0.015(3) 0.003(3)
C4 0.027(4) 0.028(3) 0.027(4) -0.006(3) -0.003(3) 0.009(3)
C5 0.030(4) 0.029(3) 0.031(4) -0.008(3) -0.002(3) 0.015(3)
C6 0.024(4) 0.025(3) 0.029(4) -0.004(3) -0.003(3) 0.004(3)
C7 0.029(4) 0.033(3) 0.022(4) -0.003(3) -0.001(3) 0.013(3)
P11 0.0232(9) 0.0201(8) 0.0215(9) -0.0033(7) 0.0001(7) 0.0043(7)
C111 0.023(3) 0.024(3) 0.019(3) -0.010(3) -0.004(3) 0.005(3)
C112 0.022(4) 0.025(3) 0.020(3) -0.009(3) -0.006(3) 0.003(3)
C113 0.033(4) 0.030(3) 0.028(4) -0.007(3) -0.003(3) 0.012(3)
C114 0.025(4) 0.044(4) 0.036(4) -0.004(3) 0.004(3) 0.015(3)
C115 0.023(4) 0.037(4) 0.025(4) -0.005(3) -0.002(3) 0.003(3)
C116 0.030(4) 0.023(3) 0.020(3) -0.003(3) 0.001(3) 0.007(3)
C121 0.018(3) 0.028(3) 0.028(4) -0.001(3) 0.016(3) 0.005(3)
C122 0.043(4) 0.026(3) 0.025(4) -0.002(3) 0.001(3) 0.007(3)
C123 0.048(5) 0.022(3) 0.045(5) 0.002(3) 0.003(4) 0.012(3)
C124 0.040(4) 0.040(4) 0.028(4) 0.004(3) 0.003(3) 0.014(3)
C125 0.067(5) 0.034(4) 0.033(4) -0.012(3) -0.006(4) 0.020(4)
C126 0.065(5) 0.026(3) 0.030(4) -0.005(3) -0.007(4) 0.012(3)
C110 0.015(3) 0.019(3) 0.024(3) -0.003(3) 0.008(3) 0.003(2)
C120 0.022(3) 0.022(3) 0.029(4) -0.005(3) 0.003(3) 0.000(3)
P12 0.0229(9) 0.0211(8) 0.0217(9) -0.0033(7) 0.0019(7) 0.0052(7)
C131 0.020(3) 0.015(3) 0.025(4) -0.004(3) 0.003(3) -0.005(3)
C132 0.025(4) 0.022(3) 0.028(4) -0.007(3) -0.003(3) 0.004(3)
C133 0.025(4) 0.027(3) 0.036(4) -0.009(3) -0.004(3) 0.009(3)
C134 0.038(4) 0.025(3) 0.024(4) -0.008(3) -0.016(3) 0.006(3)
C135 0.032(4) 0.026(3) 0.027(4) -0.001(3) -0.002(3) -0.003(3)
C136 0.027(4) 0.023(3) 0.024(4) -0.009(3) -0.008(3) 0.001(3)
C141 0.031(4) 0.016(3) 0.026(4) 0.001(3) 0.004(3) 0.009(3)
C142 0.040(4) 0.030(3) 0.025(4) -0.001(3) 0.002(3) 0.012(3)
C143 0.036(4) 0.045(4) 0.036(4) 0.011(4) 0.009(4) 0.013(4)
C144 0.060(6) 0.041(4) 0.033(4) -0.005(3) 0.013(4) 0.027(4)
C145 0.064(6) 0.027(3) 0.025(4) -0.003(3) 0.000(4) 0.018(4)
C146 0.033(4) 0.020(3) 0.026(4) 0.000(3) 0.003(3) 0.006(3)
C101 0.023(4) 0.017(3) 0.037(4) -0.007(3) -0.001(3) 0.004(3)
C102 0.017(3) 0.020(3) 0.038(4) -0.010(3) 0.004(3) -0.001(3)
C103 0.025(4) 0.018(3) 0.043(4) 0.004(3) -0.003(3) 0.003(3)
C104 0.027(4) 0.014(3) 0.035(4) 0.005(3) 0.000(3) -0.002(3)
C105 0.023(4) 0.020(3) 0.032(4) -0.006(3) -0.001(3) -0.004(3)
C106 0.034(4) 0.037(4) 0.041(4) -0.008(3) -0.002(4) 0.004(3)
C107 0.040(4) 0.031(4) 0.053(5) -0.015(3) 0.009(4) 0.007(3)
C108 0.038(4) 0.020(3) 0.068(5) -0.004(3) -0.011(4) 0.007(3)
C109 0.036(4) 0.031(4) 0.043(4) 0.011(3) -0.008(4) -0.005(3)
C100 0.027(4) 0.026(3) 0.036(4) -0.006(3) -0.001(3) 0.002(3)
P21 0.0227(9) 0.0161(7) 0.0256(9) -0.0014(6) 0.0043(7) 0.0038(7)
C211 0.033(4) 0.022(3) 0.018(3) -0.005(3) 0.004(3) 0.007(3)
C212 0.023(4) 0.027(3) 0.021(3) -0.004(3) 0.002(3) 0.006(3)
C213 0.034(4) 0.017(3) 0.039(4) -0.003(3) 0.009(3) 0.000(3)
C214 0.024(4) 0.030(3) 0.040(4) -0.004(3) 0.009(3) 0.001(3)
C215 0.028(4) 0.036(4) 0.027(4) -0.008(3) 0.003(3) 0.010(3)
C216 0.027(4) 0.023(3) 0.027(4) 0.001(3) 0.006(3) 0.006(3)
C221 0.020(3) 0.019(3) 0.027(4) 0.000(3) 0.001(3) 0.008(3)
C222 0.035(4) 0.025(3) 0.026(4) 0.002(3) 0.006(3) 0.005(3)
C223 0.039(4) 0.019(3) 0.041(4) 0.005(3) 0.006(3) 0.003(3)
C224 0.037(4) 0.032(3) 0.019(4) 0.003(3) 0.004(3) 0.006(3)
C225 0.041(4) 0.029(3) 0.022(4) -0.005(3) 0.007(3) 0.010(3)
C226 0.020(3) 0.022(3) 0.028(4) -0.005(3) 0.004(3) -0.001(3)
C210 0.024(3) 0.020(3) 0.026(4) -0.006(3) -0.006(3) 0.009(3)
C220 0.033(4) 0.027(3) 0.023(4) -0.014(3) 0.004(3) 0.012(3)
P22 0.0273(9) 0.0204(8) 0.0216(9) -0.0030(7) 0.0014(7) 0.0047(7)
C231 0.036(4) 0.016(3) 0.024(4) -0.007(3) 0.014(3) 0.002(3)
C232 0.045(5) 0.031(4) 0.031(4) -0.005(3) 0.016(4) 0.003(3)
C233 0.050(5) 0.040(4) 0.048(5) -0.017(4) 0.021(4) -0.012(4)
C234 0.094(7) 0.027(4) 0.039(5) -0.002(4) 0.028(5) -0.007(4)
C235 0.102(7) 0.027(4) 0.030(4) -0.002(3) 0.015(5) 0.004(4)
C236 0.056(5) 0.022(3) 0.031(4) 0.000(3) 0.010(4) 0.000(3)
C241 0.040(4) 0.014(3) 0.024(4) -0.003(3) 0.006(3) 0.011(3)
C242 0.035(4) 0.027(3) 0.028(4) 0.004(3) 0.007(3) 0.010(3)
C243 0.031(4) 0.034(4) 0.037(4) -0.003(3) -0.007(3) 0.006(3)
C244 0.050(5) 0.023(3) 0.032(4) 0.000(3) -0.004(4) 0.008(3)
C245 0.051(5) 0.026(3) 0.029(4) 0.001(3) 0.004(4) 0.014(3)
C246 0.038(4) 0.022(3) 0.025(4) 0.003(3) -0.001(3) 0.003(3)
C201 0.026(4) 0.027(3) 0.027(4) -0.006(3) 0.004(3) 0.015(3)
C202 0.029(4) 0.020(3) 0.024(4) -0.002(3) -0.003(3) 0.016(3)
C203 0.046(4) 0.016(3) 0.042(4) -0.002(3) 0.004(4) 0.018(3)
C204 0.040(4) 0.023(3) 0.015(3) -0.012(3) -0.011(3) 0.014(3)
C205 0.027(4) 0.022(3) 0.024(4) -0.017(3) -0.013(3) 0.007(3)
C206 0.032(4) 0.035(3) 0.022(4) -0.009(3) 0.001(3) 0.013(3)
C207 0.030(4) 0.034(3) 0.031(4) -0.010(3) -0.008(3) 0.014(3)
C208 0.048(5) 0.021(3) 0.036(4) 0.002(3) 0.009(4) 0.010(3)
C209 0.053(5) 0.030(3) 0.038(4) -0.001(3) -0.003(4) 0.017(3)
C200 0.029(4) 0.039(4) 0.043(4) -0.011(3) -0.002(3) 0.014(3)

loop_
_atom_type_symbol
_atom_type_description
_atom_type_scat_dispersion_real
_atom_type_scat_dispersion_imag
_atom_type_scat_source
C C 0.0033 0.0016 'International Tables Vol C Tables 4.2.6.8 and 6.1.1.4'
P P 0.1023 0.0942 'International Tables Vol C Tables 4.2.6.8 and 6.1.1.4'
Ru Ru -1.2594 0.8363 'International Tables Vol C Tables 4.2.6.8 and 6.1.1.4'
N N 0.0061 0.0033 'International Tables Vol C Tables 4.2.6.8 and 6.1.1.4'
H H 0 0 'International Tables Vol C Tables 4.2.6.8 and 6.1.1.4'

loop_
_geom_angle_atom_site_label_1
_geom_angle_atom_site_label_2
_geom_angle_atom_site_label_3
_geom_angle
_geom_angle_site_symmetry_1
_geom_angle_site_symmetry_3
_geom_angle_publ_flag
C1 Ru1 C105 90.6(2) . . ?
C1 Ru1 C101 96.2(2) . . ?
C105 Ru1 C101 37.3(2) . . ?
C1 Ru1 C104 119.6(2) . . ?
C105 Ru1 C104 37.1(2) . . ?
C101 Ru1 C104 62.1(2) . . ?
C1 Ru1 P11 80.68(17) . . ?
C105 Ru1 P11 150.69(17) . . ?
C101 Ru1 P11 115.47(16) . . ?
C104 Ru1 P11 159.40(17) . . ?
C1 Ru1 C102 130.7(2) . . ?
C105 Ru1 C102 61.0(2) . . ?
C101 Ru1 C102 36.7(2) . . ?
C104 Ru1 C102 60.6(2) . . ?
P11 Ru1 C102 104.33(15) . . ?
C1 Ru1 P12 90.22(17) . . ?
C105 Ru1 P12 125.25(17) . . ?
C101 Ru1 P12 161.18(16) . . ?
C104 Ru1 P12 99.41(16) . . ?
P11 Ru1 P12 83.00(6) . . ?
C102 Ru1 P12 138.91(17) . . ?
C1 Ru1 C103 152.1(2) . . ?
C105 Ru1 C103 61.5(2) . . ?
C101 Ru1 C103 61.7(2) . . ?
C104 Ru1 C103 36.6(2) . . ?
P11 Ru1 C103 122.95(17) . . ?
C102 Ru1 C103 36.2(2) . . ?
P12 Ru1 C103 106.04(17) . . ?
C7 Ru2 C201 96.0(2) . . ?
C7 Ru2 C205 86.9(2) . . ?
C201 Ru2 C205 38.5(2) . . ?
C7 Ru2 C204 113.8(2) . . ?
C201 Ru2 C204 63.1(2) . . ?
C205 Ru2 C204 36.7(2) . . ?
C7 Ru2 C202 131.6(2) . . ?
C201 Ru2 C202 36.6(2) . . ?
C205 Ru2 C202 61.8(2) . . ?
C204 Ru2 C202 61.9(2) . . ?
C7 Ru2 P22 90.65(18) . . ?
C201 Ru2 P22 167.83(16) . . ?
C205 Ru2 P22 132.25(16) . . ?
C204 Ru2 P22 104.91(16) . . ?
C202 Ru2 P22 137.74(16) . . ?
C7 Ru2 P21 83.03(18) . . ?
C201 Ru2 P21 108.67(16) . . ?
C205 Ru2 P21 144.27(16) . . ?
C204 Ru2 P21 161.23(15) . . ?
C202 Ru2 P21 101.02(15) . . ?
P22 Ru2 P21 82.21(6) . . ?
C7 Ru2 C203 148.6(2) . . ?
C201 Ru2 C203 61.9(2) . . ?
C205 Ru2 C203 61.9(2) . . ?
C204 Ru2 C203 37.8(2) . . ?
C202 Ru2 C203 36.3(2) . . ?
P22 Ru2 C203 107.80(17) . . ?
P21 Ru2 C203 123.63(18) . . ?
C2 C1 Ru1 177.8(5) . . ?
C1 C2 C3 176.9(7) . . ?
C31 C3 C4 120.2(5) . . ?
C31 C3 C2 122.9(5) . . ?
C4 C3 C2 116.8(6) . . ?
C3 C31 C33 120.2(5) . . ?
C3 C31 C32 122.3(5) . . ?
C33 C31 C32 117.4(6) . . ?
N32 C32 C31 179.4(7) . . ?
N33 C33 C31 177.3(7) . . ?
C5 C4 C3 171.2(7) . . ?
C4 C5 C6 177.3(7) . . ?
C7 C6 C5 167.6(7) . . ?
C6 C7 Ru2 169.2(5) . . ?
C121 P11 C111 100.8(3) . . ?
C121 P11 C110 104.0(3) . . ?
C111 P11 C110 99.9(3) . . ?
C121 P11 Ru1 121.71(19) . . ?
C111 P11 Ru1 119.70(19) . . ?
C110 P11 Ru1 107.68(18) . . ?
C116 C111 C112 118.1(5) . . ?
C116 C111 P11 121.9(4) . . ?
C112 C111 P11 119.8(4) . . ?
C113 C112 C111 120.1(5) . . ?
C113 C112 H112 120 . . ?
C111 C112 H112 120 . . ?
C114 C113 C112 120.2(6) . . ?
C114 C113 H113 119.9 . . ?
C112 C113 H113 119.9 . . ?
C113 C114 C115 120.8(6) . . ?
C113 C114 H114 119.6 . . ?
C115 C114 H114 119.6 . . ?
C116 C115 C114 119.2(6) . . ?
C116 C115 H115 120.4 . . ?
C114 C115 H115 120.4 . . ?
C115 C116 C111 121.6(5) . . ?
C115 C116 H116 119.2 . . ?
C111 C116 H116 119.2 . . ?
C122 C121 C126 116.4(6) . . ?
C122 C121 P11 124.1(5) . . ?
C126 C121 P11 119.5(4) . . ?
C123 C122 C121 121.9(6) . . ?
C123 C122 H122 119.1 . . ?
C121 C122 H122 119.1 . . ?
C122 C123 C124 121.1(6) . . ?
C122 C123 H123 119.5 . . ?
C124 C123 H123 119.5 . . ?
C125 C124 C123 117.7(6) . . ?
C125 C124 H124 121.1 . . ?
C123 C124 H124 121.1 . . ?
C126 C125 C124 121.5(6) . . ?
C126 C125 H125 119.2 . . ?
C124 C125 H125 119.2 . . ?
C125 C126 C121 121.4(6) . . ?
C125 C126 H126 119.3 . . ?
C121 C126 H126 119.3 . . ?
C120 C110 P11 106.9(4) . . ?
C120 C110 H11A 110.3 . . ?
P11 C110 H11A 110.3 . . ?
C120 C110 H11B 110.3 . . ?
P11 C110 H11B 110.3 . . ?
H11A C110 H11B 108.6 . . ?
C110 C120 P12 109.7(4) . . ?
C110 C120 H12A 109.7 . . ?
P12 C120 H12A 109.7 . . ?
C110 C120 H12B 109.7 . . ?
P12 C120 H12B 109.7 . . ?
H12A C120 H12B 108.2 . . ?
C141 P12 C131 102.7(3) . . ?
C141 P12 C120 103.1(3) . . ?
C131 P12 C120 103.8(3) . . ?
C141 P12 Ru1 118.9(2) . . ?
C131 P12 Ru1 116.19(18) . . ?
C120 P12 Ru1 110.45(19) . . ?
C132 C131 C136 116.9(6) . . ?
C132 C131 P12 121.3(4) . . ?
C136 C131 P12 121.7(5) . . ?
C133 C132 C131 122.6(6) . . ?
C133 C132 H132 118.7 . . ?
C131 C132 H132 118.7 . . ?
C134 C133 C132 119.9(6) . . ?
C134 C133 H133 120.1 . . ?
C132 C133 H133 120.1 . . ?
C133 C134 C135 119.5(6) . . ?
C133 C134 H134 120.3 . . ?
C135 C134 H134 120.3 . . ?
C134 C135 C136 120.1(6) . . ?
C134 C135 H135 120 . . ?
C136 C135 H135 120 . . ?
C131 C136 C135 121.0(6) . . ?
C131 C136 H136 119.5 . . ?
C135 C136 H136 119.5 . . ?
C142 C141 C146 117.2(6) . . ?
C142 C141 P12 120.7(5) . . ?
C146 C141 P12 122.1(5) . . ?
C141 C142 C143 120.5(6) . . ?
C141 C142 H142 119.8 . . ?
C143 C142 H142 119.8 . . ?
C144 C143 C142 121.3(7) . . ?
C144 C143 H143 119.4 . . ?
C142 C143 H143 119.4 . . ?
C143 C144 C145 118.8(6) . . ?
C143 C144 H144 120.6 . . ?
C145 C144 H144 120.6 . . ?
C144 C145 C146 121.1(6) . . ?
C144 C145 H145 119.4 . . ?
C146 C145 H145 119.4 . . ?
C145 C146 C141 121.2(6) . . ?
C145 C146 H146 119.4 . . ?
C141 C146 H146 119.4 . . ?
C102 C101 C105 107.0(6) . . ?
C102 C101 C106 127.0(6) . . ?
C105 C101 C106 125.6(6) . . ?
C102 C101 Ru1 73.6(3) . . ?
C105 C101 Ru1 71.2(3) . . ?
C106 C101 Ru1 126.1(4) . . ?
C103 C102 C101 109.5(5) . . ?
C103 C102 C107 124.1(6) . . ?
C101 C102 C107 126.0(6) . . ?
C103 C102 Ru1 72.4(3) . . ?
C101 C102 Ru1 69.7(3) . . ?
C107 C102 Ru1 130.3(4) . . ?
C102 C103 C104 107.0(5) . . ?
C102 C103 C108 126.2(6) . . ?
C104 C103 C108 125.9(6) . . ?
C102 C103 Ru1 71.4(3) . . ?
C104 C103 Ru1 70.3(3) . . ?
C108 C103 Ru1 131.6(4) . . ?
C105 C104 C103 108.1(5) . . ?
C105 C104 C109 125.5(6) . . ?
C103 C104 C109 125.6(6) . . ?
C105 C104 Ru1 70.3(3) . . ?
C103 C104 Ru1 73.0(3) . . ?
C109 C104 Ru1 129.9(4) . . ?
C104 C105 C101 108.4(6) . . ?
C104 C105 C100 126.6(6) . . ?
C101 C105 C100 124.8(6) . . ?
C104 C105 Ru1 72.6(3) . . ?
C101 C105 Ru1 71.4(3) . . ?
C100 C105 Ru1 126.6(4) . . ?
C101 C106 H10A 109.5 . . ?
C101 C106 H10B 109.5 . . ?
H10A C106 H10B 109.5 . . ?
C101 C106 H10C 109.5 . . ?
H10A C106 H10C 109.5 . . ?
H10B C106 H10C 109.5 . . ?
C102 C107 H10D 109.5 . . ?
C102 C107 H10E 109.5 . . ?
H10D C107 H10E 109.5 . . ?
C102 C107 H10F 109.5 . . ?
H10D C107 H10F 109.5 . . ?
H10E C107 H10F 109.5 . . ?
C103 C108 H10G 109.5 . . ?
C103 C108 H10H 109.5 . . ?
H10G C108 H10H 109.5 . . ?
C103 C108 H10I 109.5 . . ?
H10G C108 H10I 109.5 . . ?
H10H C108 H10I 109.5 . . ?
C104 C109 H10J 109.5 . . ?
C104 C109 H10K 109.5 . . ?
H10J C109 H10K 109.5 . . ?
C104 C109 H10L 109.5 . . ?
H10J C109 H10L 109.5 . . ?
H10K C109 H10L 109.5 . . ?
C105 C100 H10M 109.5 . . ?
C105 C100 H10N 109.5 . . ?
H10M C100 H10N 109.5 . . ?
C105 C100 H10O 109.5 . . ?
H10M C100 H10O 109.5 . . ?
H10N C100 H10O 109.5 . . ?
C221 P21 C210 106.0(3) . . ?
C221 P21 C211 102.3(3) . . ?
C210 P21 C211 100.5(3) . . ?
C221 P21 Ru2 119.25(19) . . ?
C210 P21 Ru2 107.5(2) . . ?
C211 P21 Ru2 119.15(19) . . ?
C216 C211 C212 120.2(6) . . ?
C216 C211 P21 121.1(4) . . ?
C212 C211 P21 118.5(5) . . ?
C211 C212 C213 119.2(6) . . ?
C211 C212 H212 120.4 . . ?
C213 C212 H212 120.4 . . ?
C214 C213 C212 120.1(5) . . ?
C214 C213 H213 119.9 . . ?
C212 C213 H213 119.9 . . ?
C213 C214 C215 120.1(6) . . ?
C213 C214 H214 119.9 . . ?
C215 C214 H214 119.9 . . ?
C214 C215 C216 119.8(6) . . ?
C214 C215 H215 120.1 . . ?
C216 C215 H215 120.1 . . ?
C211 C216 C215 120.6(5) . . ?
C211 C216 H216 119.7 . . ?
C215 C216 H216 119.7 . . ?
C222 C221 C226 118.8(5) . . ?
C222 C221 P21 120.7(5) . . ?
C226 C221 P21 120.2(4) . . ?
C221 C222 C223 120.4(6) . . ?
C221 C222 H222 119.8 . . ?
C223 C222 H222 119.8 . . ?
C224 C223 C222 120.1(6) . . ?
C224 C223 H223 119.9 . . ?
C222 C223 H223 119.9 . . ?
C225 C224 C223 119.4(6) . . ?
C225 C224 H224 120.3 . . ?
C223 C224 H224 120.3 . . ?
C224 C225 C226 121.7(6) . . ?
C224 C225 H225 119.2 . . ?
C226 C225 H225 119.2 . . ?
C225 C226 C221 119.7(5) . . ?
C225 C226 H226 120.2 . . ?
C221 C226 H226 120.2 . . ?
C220 C210 P21 106.0(4) . . ?
C220 C210 H21A 110.5 . . ?
P21 C210 H21A 110.5 . . ?
C220 C210 H21B 110.5 . . ?
P21 C210 H21B 110.5 . . ?
H21A C210 H21B 108.7 . . ?
C210 C220 P22 109.9(4) . . ?
C210 C220 H22A 109.7 . . ?
P22 C220 H22A 109.7 . . ?
C210 C220 H22B 109.7 . . ?
P22 C220 H22B 109.7 . . ?
H22A C220 H22B 108.2 . . ?
C231 P22 C241 101.6(3) . . ?
C231 P22 C220 104.9(3) . . ?
C241 P22 C220 102.9(3) . . ?
C231 P22 Ru2 116.16(18) . . ?
C241 P22 Ru2 118.9(2) . . ?
C220 P22 Ru2 110.73(19) . . ?
C236 C231 C232 117.4(6) . . ?
C236 C231 P22 120.7(5) . . ?
C232 C231 P22 121.1(5) . . ?
C233 C232 C231 119.9(7) . . ?
C233 C232 H232 120 . . ?
C231 C232 H232 120 . . ?
C234 C233 C232 121.4(7) . . ?
C234 C233 H233 119.3 . . ?
C232 C233 H233 119.3 . . ?
C233 C234 C235 119.3(7) . . ?
C233 C234 H234 120.4 . . ?
C235 C234 H234 120.4 . . ?
C236 C235 C234 118.9(8) . . ?
C236 C235 H235 120.5 . . ?
C234 C235 H235 120.5 . . ?
C235 C236 C231 123.0(7) . . ?
C235 C236 H236 118.5 . . ?
C231 C236 H236 118.5 . . ?
C242 C241 C246 119.4(6) . . ?
C242 C241 P22 120.5(5) . . ?
C246 C241 P22 120.0(5) . . ?
C241 C242 C243 120.1(6) . . ?
C241 C242 H242 119.9 . . ?
C243 C242 H242 119.9 . . ?
C244 C243 C242 120.3(6) . . ?
C244 C243 H243 119.9 . . ?
C242 C243 H243 119.9 . . ?
C243 C244 C245 120.0(6) . . ?
C243 C244 H244 120 . . ?
C245 C244 H244 120 . . ?
C244 C245 C246 120.3(6) . . ?
C244 C245 H245 119.8 . . ?
C246 C245 H245 119.8 . . ?
C241 C246 C245 119.8(6) . . ?
C241 C246 H246 120.1 . . ?
C245 C246 H246 120.1 . . ?
C202 C201 C205 106.7(5) . . ?
C202 C201 C206 127.0(6) . . ?
C205 C201 C206 126.1(5) . . ?
C202 C201 Ru2 73.0(3) . . ?
C205 C201 Ru2 71.6(3) . . ?
C206 C201 Ru2 124.5(4) . . ?
C201 C202 C203 110.7(5) . . ?
C201 C202 C207 123.5(5) . . ?
C203 C202 C207 125.4(6) . . ?
C201 C202 Ru2 70.3(3) . . ?
C203 C202 Ru2 73.2(3) . . ?
C207 C202 Ru2 128.9(4) . . ?
C202 C203 C204 106.8(5) . . ?
C202 C203 C208 129.5(6) . . ?
C204 C203 C208 123.4(6) . . ?
C202 C203 Ru2 70.5(3) . . ?
C204 C203 Ru2 69.6(3) . . ?
C208 C203 Ru2 129.6(4) . . ?
C205 C204 C203 107.7(5) . . ?
C205 C204 C209 125.2(6) . . ?
C203 C204 C209 126.0(6) . . ?
C205 C204 Ru2 71.5(3) . . ?
C203 C204 Ru2 72.6(3) . . ?
C209 C204 Ru2 130.5(4) . . ?
C204 C205 C201 108.0(5) . . ?
C204 C205 C200 125.6(6) . . ?
C201 C205 C200 126.2(6) . . ?
C204 C205 Ru2 71.8(3) . . ?
C201 C205 Ru2 69.8(3) . . ?
C200 C205 Ru2 127.8(4) . . ?
C201 C206 H20A 109.5 . . ?
C201 C206 H20B 109.5 . . ?
H20A C206 H20B 109.5 . . ?
C201 C206 H20C 109.5 . . ?
H20A C206 H20C 109.5 . . ?
H20B C206 H20C 109.5 . . ?
C202 C207 H20D 109.5 . . ?
C202 C207 H20E 109.5 . . ?
H20D C207 H20E 109.5 . . ?
C202 C207 H20F 109.5 . . ?
H20D C207 H20F 109.5 . . ?
H20E C207 H20F 109.5 . . ?
C203 C208 H20G 109.5 . . ?
C203 C208 H20H 109.5 . . ?
H20G C208 H20H 109.5 . . ?
C203 C208 H20I 109.5 . . ?
H20G C208 H20I 109.5 . . ?
H20H C208 H20I 109.5 . . ?
C204 C209 H20J 109.5 . . ?
C204 C209 H20K 109.5 . . ?
H20J C209 H20K 109.5 . . ?
C204 C209 H20L 109.5 . . ?
H20J C209 H20L 109.5 . . ?
H20K C209 H20L 109.5 . . ?
C205 C200 H20M 109.5 . . ?
C205 C200 H20N 109.5 . . ?
H20M C200 H20N 109.5 . . ?
C205 C200 H20O 109.5 . . ?
H20M C200 H20O 109.5 . . ?
H20N C200 H20O 109.5 . . ?

loop_
_geom_bond_atom_site_label_1
_geom_bond_atom_site_label_2
_geom_bond_distance
_geom_bond_site_symmetry_2
_geom_bond_publ_flag
Ru1 C1 1.993(6) . ?
Ru1 C105 2.256(6) . ?
Ru1 C101 2.259(6) . ?
Ru1 C104 2.287(5) . ?
Ru1 P11 2.2932(16) . ?
Ru1 C102 2.311(6) . ?
Ru1 P12 2.3124(17) . ?
Ru1 C103 2.323(5) . ?
Ru2 C7 1.974(6) . ?
Ru2 C201 2.246(6) . ?
Ru2 C205 2.271(6) . ?
Ru2 C204 2.276(6) . ?
Ru2 C202 2.281(5) . ?
Ru2 P22 2.2947(17) . ?
Ru2 P21 2.3005(17) . ?
Ru2 C203 2.316(5) . ?
C1 C2 1.232(8) . ?
C2 C3 1.426(8) . ?
C3 C31 1.384(8) . ?
C3 C4 1.420(8) . ?
C31 C33 1.440(9) . ?
C31 C32 1.442(9) . ?
C32 N32 1.170(8) . ?
C33 N33 1.160(7) . ?
C4 C5 1.228(8) . ?
C5 C6 1.377(9) . ?
C6 C7 1.232(8) . ?
P11 C121 1.826(6) . ?
P11 C111 1.845(6) . ?
P11 C110 1.878(5) . ?
C111 C116 1.403(8) . ?
C111 C112 1.414(8) . ?
C112 C113 1.396(8) . ?
C112 H112 0.95 . ?
C113 C114 1.366(8) . ?
C113 H113 0.95 . ?
C114 C115 1.407(8) . ?
C114 H114 0.95 . ?
C115 C116 1.369(8) . ?
C115 H115 0.95 . ?
C116 H116 0.95 . ?
C121 C122 1.405(8) . ?
C121 C126 1.411(8) . ?
C122 C123 1.380(9) . ?
C122 H122 0.95 . ?
C123 C124 1.399(9) . ?
C123 H123 0.95 . ?
C124 C125 1.389(8) . ?
C124 H124 0.95 . ?
C125 C126 1.384(9) . ?
C125 H125 0.95 . ?
C126 H126 0.95 . ?
C110 C120 1.520(8) . ?
C110 H11A 0.99 . ?
C110 H11B 0.99 . ?
C120 P12 1.871(5) . ?
C120 H12A 0.99 . ?
C120 H12B 0.99 . ?
P12 C141 1.837(6) . ?
P12 C131 1.849(6) . ?
C131 C132 1.390(8) . ?
C131 C136 1.401(8) . ?
C132 C133 1.385(8) . ?
C132 H132 0.95 . ?
C133 C134 1.380(8) . ?
C133 H133 0.95 . ?
C134 C135 1.390(9) . ?
C134 H134 0.95 . ?
C135 C136 1.402(8) . ?
C135 H135 0.95 . ?
C136 H136 0.95 . ?
C141 C142 1.402(9) . ?
C141 C146 1.412(8) . ?
C142 C143 1.408(9) . ?
C142 H142 0.95 . ?
C143 C144 1.376(9) . ?
C143 H143 0.95 . ?
C144 C145 1.382(10) . ?
C144 H144 0.95 . ?
C145 C146 1.388(8) . ?
C145 H145 0.95 . ?
C146 H146 0.95 . ?
C101 C102 1.440(8) . ?
C101 C105 1.445(8) . ?
C101 C106 1.523(9) . ?
C102 C103 1.439(9) . ?
C102 C107 1.510(9) . ?
C103 C104 1.449(9) . ?
C103 C108 1.517(9) . ?
C104 C105 1.445(8) . ?
C104 C109 1.509(9) . ?
C105 C100 1.513(8) . ?
C106 H10A 0.98 . ?
C106 H10B 0.98 . ?
C106 H10C 0.98 . ?
C107 H10D 0.98 . ?
C107 H10E 0.98 . ?
C107 H10F 0.98 . ?
C108 H10G 0.98 . ?
C108 H10H 0.98 . ?
C108 H10I 0.98 . ?
C109 H10J 0.98 . ?
C109 H10K 0.98 . ?
C109 H10L 0.98 . ?
C100 H10M 0.98 . ?
C100 H10N 0.98 . ?
C100 H10O 0.98 . ?
P21 C221 1.848(6) . ?
P21 C210 1.853(6) . ?
P21 C211 1.868(6) . ?
C211 C216 1.388(8) . ?
C211 C212 1.402(8) . ?
C212 C213 1.422(8) . ?
C212 H212 0.95 . ?
C213 C214 1.391(9) . ?
C213 H213 0.95 . ?
C214 C215 1.398(8) . ?
C214 H214 0.95 . ?
C215 C216 1.403(8) . ?
C215 H215 0.95 . ?
C216 H216 0.95 . ?
C221 C222 1.394(8) . ?
C221 C226 1.401(8) . ?
C222 C223 1.398(8) . ?
C222 H222 0.95 . ?
C223 C224 1.383(8) . ?
C223 H223 0.95 . ?
C224 C225 1.374(8) . ?
C224 H224 0.95 . ?
C225 C226 1.382(8) . ?
C225 H225 0.95 . ?
C226 H226 0.95 . ?
C210 C220 1.530(8) . ?
C210 H21A 0.99 . ?
C210 H21B 0.99 . ?
C220 P22 1.875(6) . ?
C220 H22A 0.99 . ?
C220 H22B 0.99 . ?
P22 C231 1.849(6) . ?
P22 C241 1.863(6) . ?
C231 C236 1.385(9) . ?
C231 C232 1.418(9) . ?
C232 C233 1.389(9) . ?
C232 H232 0.95 . ?
C233 C234 1.381(11) . ?
C233 H233 0.95 . ?
C234 C235 1.407(11) . ?
C234 H234 0.95 . ?
C235 C236 1.379(8) . ?
C235 H235 0.95 . ?
C236 H236 0.95 . ?
C241 C242 1.396(9) . ?
C241 C246 1.408(8) . ?
C242 C243 1.420(8) . ?
C242 H242 0.95 . ?
C243 C244 1.388(9) . ?
C243 H243 0.95 . ?
C244 C245 1.389(9) . ?
C244 H244 0.95 . ?
C245 C246 1.419(8) . ?
C245 H245 0.95 . ?
C246 H246 0.95 . ?
C201 C202 1.423(8) . ?
C201 C205 1.491(8) . ?
C201 C206 1.499(8) . ?
C202 C203 1.431(8) . ?
C202 C207 1.510(8) . ?
C203 C204 1.489(9) . ?
C203 C208 1.515(8) . ?
C204 C205 1.431(8) . ?
C204 C209 1.516(8) . ?
C205 C200 1.502(8) . ?
C206 H20A 0.98 . ?
C206 H20B 0.98 . ?
C206 H20C 0.98 . ?
C207 H20D 0.98 . ?
C207 H20E 0.98 . ?
C207 H20F 0.98 . ?
C208 H20G 0.98 . ?
C208 H20H 0.98 . ?
C208 H20I 0.98 . ?
C209 H20J 0.98 . ?
C209 H20K 0.98 . ?
C209 H20L 0.98 . ?
C200 H20M 0.98 . ?
C200 H20N 0.98 . ?
C200 H20O 0.98 . ?
